data_4105620
loop_
_publ_author_name
'John B. Biggins'
'Xiaofei Liu'
'Zhiyang Feng'
'Sean F. Brady'

_publ_section_title
;
 Metabolites from the Induced Expression of Cryptic Single Operons Found
 in the Genome of Burkholderia pseudomallei
;
_journal_name_full 'Journal of the American Chemical Society'
_journal_page_first 1638
_journal_page_last 1641
_journal_paper_doi 10.1021/ja1087369
_journal_volume 133
_journal_year 2011
_chemical_formula_moiety 'C20 H18 O3'
_chemical_formula_sum 'C20 H18 O3'
_chemical_formula_weight 306.34
_chemical_name_systematic
; 
 ? 
;
_space_group_IT_number 14
_symmetry_cell_setting monoclinic
_symmetry_space_group_name_Hall '-P 2ybc'
_symmetry_space_group_name_H-M 'P 1 21/c 1'
_atom_sites_solution_hydrogens difmap
_atom_sites_solution_primary direct
_atom_sites_solution_secondary difmap
_audit_creation_method SHELXL-97
_cell_angle_alpha 90.00
_cell_angle_beta 90.946(3)
_cell_angle_gamma 90.00
_cell_formula_units_Z 4
_cell_length_a 10.6588(8)
_cell_length_b 20.2223(14)
_cell_length_c 7.4519(6)
_cell_measurement_reflns_used 4782
_cell_measurement_temperature 173(2)
_cell_measurement_theta_max 28.22
_cell_measurement_theta_min 2.78
_cell_volume 1606.0(2)
_computing_cell_refinement 'Bruker SAINT+'
_computing_data_collection 'Bruker APEX2'
_computing_data_reduction 'Bruker SAINT+'
_computing_molecular_graphics 'Bruker SHELXTL'
_computing_publication_material 'Bruker SHELXTL'
_computing_structure_refinement 'SHELXL-97 (Sheldrick, 1997)'
_computing_structure_solution 'SHELXS-97 (Sheldrick, 1990)'
_diffrn_ambient_temperature 173(2)
_diffrn_measured_fraction_theta_full 0.994
_diffrn_measured_fraction_theta_max 0.994
_diffrn_measurement_device_type 'Bruker X8 APEX II diffractometer'
_diffrn_measurement_method 'phi and omega scans'
_diffrn_radiation_monochromator graphite
_diffrn_radiation_source 'fine-focus sealed tube'
_diffrn_radiation_type MoK\a
_diffrn_radiation_wavelength 0.71073
_diffrn_reflns_av_R_equivalents 0.0323
_diffrn_reflns_av_sigmaI/netI 0.0322
_diffrn_reflns_limit_h_max 13
_diffrn_reflns_limit_h_min -8
_diffrn_reflns_limit_k_max 26
_diffrn_reflns_limit_k_min -26
_diffrn_reflns_limit_l_max 9
_diffrn_reflns_limit_l_min -9
_diffrn_reflns_number 14907
_diffrn_reflns_theta_full 27.86
_diffrn_reflns_theta_max 27.86
_diffrn_reflns_theta_min 2.16
_diffrn_standards_number 0
_exptl_absorpt_coefficient_mu 0.084
_exptl_absorpt_correction_T_max 0.9958
_exptl_absorpt_correction_T_min 0.9833
_exptl_absorpt_correction_type multi-scan
_exptl_absorpt_process_details SADABS
_exptl_crystal_colour colorless
_exptl_crystal_density_diffrn 1.267
_exptl_crystal_description block
_exptl_crystal_F_000 648
_exptl_crystal_size_max 0.20
_exptl_crystal_size_mid 0.15
_exptl_crystal_size_min 0.05
_refine_diff_density_max 0.272
_refine_diff_density_min -0.198
_refine_diff_density_rms 0.037
_refine_ls_extinction_method none
_refine_ls_goodness_of_fit_ref 1.009
_refine_ls_hydrogen_treatment refall
_refine_ls_matrix_type full
_refine_ls_number_parameters 280
_refine_ls_number_reflns 3790
_refine_ls_number_restraints 0
_refine_ls_restrained_S_all 1.009
_refine_ls_R_factor_all 0.0604
_refine_ls_R_factor_gt 0.0374
_refine_ls_shift/su_max 0.000
_refine_ls_shift/su_mean 0.000
_refine_ls_structure_factor_coef Fsqd
_refine_ls_weighting_details 'calc w=1/[\s^2^(Fo^2^)+(0.0477P)^2^+0.4060P] where P=(Fo^2^+2Fc^2^)/3'
_refine_ls_weighting_scheme calc
_refine_ls_wR_factor_gt 0.0903
_refine_ls_wR_factor_ref 0.1043
_reflns_number_gt 2753
_reflns_number_total 3790
_reflns_threshold_expression >2sigma(I)
_cod_data_source_file ja1087369_si_003.cif
_cod_data_source_block BTH-II0204-207:C
_cod_database_code 4105620

loop_
_symmetry_equiv_pos_as_xyz
'x, y, z'
'-x, y+1/2, -z+1/2'
'-x, -y, -z'
'x, -y-1/2, z-1/2'

loop_
_atom_site_label
_atom_site_type_symbol
_atom_site_fract_x
_atom_site_fract_y
_atom_site_fract_z
_atom_site_U_iso_or_equiv
_atom_site_adp_type
_atom_site_occupancy
_atom_site_symmetry_multiplicity
_atom_site_calc_flag
O1 O 0.06630(8) 0.05023(4) 0.11911(12) 0.0268(2) Uani 1 1 d
O2 O 0.18716(9) -0.05352(5) -0.03396(12) 0.0312(2) Uani 1 1 d
H2O H 0.1119(19) -0.0375(9) -0.059(3) 0.055(5) Uiso 1 1 d
O3 O 0.42917(9) -0.09118(5) 0.49036(12) 0.0300(2) Uani 1 1 d
C1 C 0.15869(11) 0.01745(6) 0.21899(17) 0.0223(3) Uani 1 1 d
C2 C 0.21776(11) -0.03602(6) 0.13787(17) 0.0232(3) Uani 1 1 d
C3 C 0.31097(11) -0.07166(6) 0.22857(17) 0.0223(3) Uani 1 1 d
C4 C 0.34109(11) -0.05283(6) 0.40506(17) 0.0229(3) Uani 1 1 d
C5 C 0.28289(11) 0.00086(6) 0.48508(18) 0.0237(3) Uani 1 1 d
H5 H 0.3054(13) 0.0127(7) 0.608(2) 0.025(3) Uiso 1 1 d
C6 C 0.19176(11) 0.03721(6) 0.39139(17) 0.0223(3) Uani 1 1 d
C7 C 0.13458(12) 0.09686(6) 0.47445(17) 0.0240(3) Uani 1 1 d
C8 C 0.21151(13) 0.14521(7) 0.55065(18) 0.0291(3) Uani 1 1 d
H8 H 0.3006(15) 0.1392(7) 0.548(2) 0.033(4) Uiso 1 1 d
C9 C 0.16008(15) 0.20150(7) 0.6268(2) 0.0361(3) Uani 1 1 d
H9 H 0.2170(15) 0.2347(8) 0.678(2) 0.041(4) Uiso 1 1 d
C10 C 0.03127(16) 0.20979(7) 0.6286(2) 0.0397(4) Uani 1 1 d
H10 H -0.0021(16) 0.2496(9) 0.684(2) 0.048(5) Uiso 1 1 d
C11 C -0.04596(15) 0.16178(8) 0.5550(2) 0.0396(4) Uani 1 1 d
H11 H -0.1381(17) 0.1660(8) 0.556(2) 0.047(5) Uiso 1 1 d
C12 C 0.00479(13) 0.10558(7) 0.4776(2) 0.0316(3) Uani 1 1 d
H12 H -0.0507(15) 0.0725(8) 0.429(2) 0.036(4) Uiso 1 1 d
C13 C 0.37418(11) -0.12897(6) 0.14267(16) 0.0220(3) Uani 1 1 d
C14 C 0.30493(13) -0.18230(7) 0.07746(19) 0.0299(3) Uani 1 1 d
H14 H 0.2147(15) -0.1826(7) 0.085(2) 0.036(4) Uiso 1 1 d
C15 C 0.36460(14) -0.23612(7) 0.0023(2) 0.0355(3) Uani 1 1 d
H15 H 0.3164(15) -0.2739(8) -0.041(2) 0.046(5) Uiso 1 1 d
C16 C 0.49369(14) -0.23747(7) -0.01075(19) 0.0330(3) Uani 1 1 d
H16 H 0.5350(15) -0.2752(8) -0.065(2) 0.042(4) Uiso 1 1 d
C17 C 0.56339(13) -0.18458(7) 0.05145(19) 0.0306(3) Uani 1 1 d
H17 H 0.6552(16) -0.1851(8) 0.041(2) 0.041(4) Uiso 1 1 d
C18 C 0.50451(12) -0.13062(6) 0.12751(18) 0.0263(3) Uani 1 1 d
H18 H 0.5552(15) -0.0926(8) 0.171(2) 0.035(4) Uiso 1 1 d
C19 C 0.11367(18) 0.10449(9) 0.0169(3) 0.0441(4) Uani 1 1 d
H19C H 0.1812(19) 0.0898(9) -0.070(3) 0.062(6) Uiso 1 1 d
H19B H 0.1504(18) 0.1383(10) 0.100(3) 0.063(6) Uiso 1 1 d
H19A H 0.0437(19) 0.1226(10) -0.049(3) 0.065(6) Uiso 1 1 d
C20 C 0.44322(15) -0.08471(8) 0.67986(19) 0.0322(3) Uani 1 1 d
H20C H 0.3614(16) -0.0892(8) 0.735(2) 0.043(4) Uiso 1 1 d
H20B H 0.4797(15) -0.0404(8) 0.712(2) 0.043(4) Uiso 1 1 d
H20A H 0.4973(16) -0.1216(8) 0.717(2) 0.043(4) Uiso 1 1 d

loop_
_atom_site_aniso_label
_atom_site_aniso_U_11
_atom_site_aniso_U_22
_atom_site_aniso_U_33
_atom_site_aniso_U_23
_atom_site_aniso_U_13
_atom_site_aniso_U_12
O1 0.0234(4) 0.0277(4) 0.0291(5) 0.0042(4) -0.0051(4) 0.0025(4)
O2 0.0277(5) 0.0426(6) 0.0230(5) -0.0071(4) -0.0068(4) 0.0091(4)
O3 0.0347(5) 0.0339(5) 0.0212(5) -0.0008(4) -0.0056(4) 0.0113(4)
C1 0.0183(6) 0.0234(6) 0.0251(6) 0.0021(5) -0.0015(5) -0.0004(5)
C2 0.0208(6) 0.0280(6) 0.0209(6) -0.0013(5) -0.0012(5) -0.0014(5)
C3 0.0216(6) 0.0229(6) 0.0224(6) -0.0008(5) 0.0009(5) -0.0011(5)
C4 0.0213(6) 0.0238(6) 0.0235(6) 0.0019(5) -0.0017(5) 0.0001(5)
C5 0.0242(6) 0.0257(6) 0.0212(6) -0.0023(5) -0.0018(5) -0.0018(5)
C6 0.0200(6) 0.0216(6) 0.0256(6) -0.0008(5) 0.0025(5) -0.0028(5)
C7 0.0265(6) 0.0232(6) 0.0225(6) 0.0017(5) 0.0018(5) 0.0010(5)
C8 0.0301(7) 0.0267(6) 0.0304(7) -0.0002(5) -0.0001(6) -0.0007(5)
C9 0.0505(9) 0.0241(7) 0.0338(8) -0.0022(6) 0.0015(7) -0.0018(6)
C10 0.0549(10) 0.0276(7) 0.0368(8) 0.0014(6) 0.0118(7) 0.0121(7)
C11 0.0332(8) 0.0425(8) 0.0433(9) 0.0047(7) 0.0098(7) 0.0127(6)
C12 0.0262(7) 0.0333(7) 0.0355(8) 0.0006(6) 0.0042(6) 0.0003(6)
C13 0.0245(6) 0.0239(6) 0.0177(6) 0.0007(5) -0.0010(5) 0.0015(5)
C14 0.0264(7) 0.0333(7) 0.0300(7) -0.0041(6) 0.0012(6) -0.0037(5)
C15 0.0411(8) 0.0287(7) 0.0368(8) -0.0097(6) 0.0014(6) -0.0062(6)
C16 0.0407(8) 0.0300(7) 0.0285(7) -0.0043(6) 0.0045(6) 0.0075(6)
C17 0.0262(7) 0.0363(7) 0.0292(7) 0.0006(6) 0.0003(6) 0.0067(6)
C18 0.0258(7) 0.0277(6) 0.0252(7) -0.0006(5) -0.0021(5) 0.0006(5)
C19 0.0442(9) 0.0404(9) 0.0476(10) 0.0186(8) -0.0026(8) 0.0010(7)
C20 0.0372(8) 0.0384(8) 0.0209(7) 0.0032(6) -0.0028(6) 0.0062(6)

loop_
_atom_type_symbol
_atom_type_description
_atom_type_scat_dispersion_real
_atom_type_scat_dispersion_imag
_atom_type_scat_source
C C 0.0033 0.0016 'International Tables Vol C Tables 4.2.6.8 and 6.1.1.4'
H H 0.0000 0.0000 'International Tables Vol C Tables 4.2.6.8 and 6.1.1.4'
O O 0.0106 0.0060 'International Tables Vol C Tables 4.2.6.8 and 6.1.1.4'

loop_
_geom_angle_atom_site_label_1
_geom_angle_atom_site_label_2
_geom_angle_atom_site_label_3
_geom_angle
C1 O1 C19 113.36(11)
C4 O3 C20 118.00(10)
C6 C1 O1 121.68(11)
C6 C1 C2 121.06(11)
O1 C1 C2 117.25(11)
O2 C2 C3 118.63(11)
O2 C2 C1 120.40(11)
C3 C2 C1 120.96(11)
C2 C3 C4 117.72(11)
C2 C3 C13 121.18(11)
C4 C3 C13 121.08(11)
O3 C4 C5 123.50(11)
O3 C4 C3 115.30(11)
C5 C4 C3 121.20(11)
C4 C5 C6 120.58(12)
C1 C6 C5 118.43(11)
C1 C6 C7 121.26(11)
C5 C6 C7 120.29(11)
C8 C7 C12 118.82(12)
C8 C7 C6 119.73(11)
C12 C7 C6 121.44(12)
C9 C8 C7 120.60(13)
C10 C9 C8 120.11(14)
C11 C10 C9 119.76(13)
C10 C11 C12 120.46(14)
C11 C12 C7 120.25(14)
C14 C13 C18 118.45(11)
C14 C13 C3 120.82(11)
C18 C13 C3 120.73(11)
C15 C14 C13 120.46(13)
C16 C15 C14 120.60(13)
C17 C16 C15 119.54(13)
C16 C17 C18 120.25(13)
C17 C18 C13 120.69(12)

loop_
_geom_bond_atom_site_label_1
_geom_bond_atom_site_label_2
_geom_bond_distance
O1 C1 1.3925(15)
O1 C19 1.4321(18)
O2 C2 1.3629(15)
O3 C4 1.3664(15)
O3 C20 1.4236(17)
C1 C6 1.3855(18)
C1 C2 1.3941(17)
C2 C3 1.3933(17)
C3 C4 1.4014(18)
C3 C13 1.4902(16)
C4 C5 1.3897(17)
C5 C6 1.3961(18)
C6 C7 1.4905(17)
C7 C8 1.3913(18)
C7 C12 1.3951(19)
C8 C9 1.3887(19)
C9 C10 1.383(2)
C10 C11 1.380(2)
C11 C12 1.388(2)
C13 C14 1.3900(18)
C13 C18 1.3960(17)
C14 C15 1.384(2)
C15 C16 1.381(2)
C16 C17 1.378(2)
C17 C18 1.3847(18)

loop_
_cod_related_entry_id
_cod_related_entry_database
_cod_related_entry_code
1 ChemSpider 30660229
